data_1530507
loop_
_publ_author_name
'Okumura, Hajime'
'Taga, Tooru'
'Osaki, Kenji'
'Tsujikawa, Ikuji'

_publ_section_title
;
 A Molybdenum polynuclear complex as small metallic particles
;
_journal_issue 1
_journal_name_full 'Bulletin of the Chemical Society of Japan'
_journal_page_first 307
_journal_page_last 308
_journal_paper_doi 10.1246/bcsj.55.307
_journal_volume 55
_journal_year 1982
_chemical_formula_sum 'Cl14 H18 Mo6 O8'
_chemical_name_systematic '(H3 O)2 (Mo6 Cl8) Cl6 (H2 O)6'
_space_group_IT_number 15
_symmetry_space_group_name_Hall '-C 2yc'
_symmetry_space_group_name_H-M 'C 1 2/c 1'
_cell_angle_alpha 90
_cell_angle_beta 98
_cell_angle_gamma 90
_cell_formula_units_Z 4
_cell_length_a 17.27
_cell_length_b 9.17
_cell_length_c 18.55
_cell_volume 2909.098
_citation_journal_id_ASTM BCSJA8
_cod_data_source_file Okumura_BCSJA8_1982_900.cif
_cod_data_source_block H18Cl14Mo6O8
_cod_original_formula_sum 'H18 Cl14 Mo6 O8'
_cod_database_code 1530507

loop_
_symmetry_equiv_pos_as_xyz
x,y,z
-x,y,-z+1/2
-x,-y,-z
x,-y,z-1/2
x+1/2,y+1/2,z
-x+1/2,y+1/2,-z+1/2
-x+1/2,-y+1/2,-z
x+1/2,-y+1/2,z-1/2

loop_
_atom_site_label
_atom_site_type_symbol
_atom_site_fract_x
_atom_site_fract_y
_atom_site_fract_z
_atom_site_occupancy
_atom_site_U_iso_or_equiv
O1 O-2 0.5837 0.1688 0.2849 1 0.0
Cl4 Cl-1 0.3416 0.177 0.3784 1 0.0
Cl2 Cl-1 0.137 0.1605 0.3682 1 0.0
Mo3 Mo+2 0.1434 0.2501 0.4941 1 0.0
Mo1 Mo+2 0.2427 0.3419 0.4111 1 0.0
Mo2 Mo+2 0.2456 0.0714 0.455 1 0.0
Cl3 Cl-1 0.3448 0.5085 0.4627 1 0.0
Cl5 Cl-1 0.0029 0.2508 0.4891 1 0.0
O2 O-2 0.5301 0.38 0.364 1 0.0
Cl7 Cl-1 0.2451 0.8405 0.3928 1 0.0
Cl1 Cl-1 0.147 0.5069 0.4539 1 0.0
O3 O-2 0.4179 0.7861 0.3327 1 0.0
O4 O-2 0.4116 0.175 0.0118 1 0.0
Cl6 Cl-1 0.2321 0.4634 0.296 1 0.0
